data_1521978
loop_
_publ_author_name
'Stahl, K.'
'Hanson, J.C.'

_publ_section_title
;
 Multiple cation sites in dehydrated brewsterite. An in-situ X-ray
 synchrotron powder diffraction study
;
_journal_name_full 'Microporous and Mesoporous Materials'
_journal_page_first 147
_journal_page_last 158
_journal_volume 32
_journal_year 1999
_chemical_formula_sum 'Al2 Ba0.33 H2.072 O17.036 Si6 Sr0.67'
_chemical_name_systematic '(Sr0.67 Ba0.33) (Al2 Si6 O16) (H2 O)1.036'
_space_group_IT_number 11
_symmetry_space_group_name_Hall '-P 2yb'
_symmetry_space_group_name_H-M 'P 1 21/m 1'
_cell_angle_alpha 90
_cell_angle_beta 94.69
_cell_angle_gamma 90
_cell_formula_units_Z 2
_cell_length_a 6.791
_cell_length_b 16.806
_cell_length_c 7.639
_cell_volume 868.916
_citation_journal_id_ASTM MIMMFJ
_cod_data_source_file Stahl_MIMMFJ_1999_479.cif
_cod_data_source_block H2.072Al2Ba0.33O17.036Si6Sr0.67
_cod_original_cell_volume 868.9164
_cod_original_formula_sum 'H2.072 Al2 Ba0.33 O17.036 Si6 Sr0.67'
_cod_database_code 1521978

loop_
_symmetry_equiv_pos_as_xyz
x,y,z
-x,y+1/2,-z
-x,-y,-z
x,-y-1/2,z

loop_
_atom_site_label
_atom_site_type_symbol
_atom_site_fract_x
_atom_site_fract_y
_atom_site_fract_z
_atom_site_occupancy
_atom_site_U_iso_or_equiv
O9 O-2 0.6644 0.25 0.5055 1 0.0
Sr3 Sr+2 0.0708 0.25 0.6022 0.252 0.0
O7 O-2 0.4274 0.0043 0.7846 1 0.0
O13 O-2 -0.0256 0.25 0.8984 0.376 0.0
Al2 Al+3 0.3226 0.0912 0.8175 0.25 0.0
O5 O-2 0.0821 0.0851 0.7867 1 0.0
Si1 Si+4 0.9113 0.0404 0.6647 0.75 0.0
O3 O-2 0.761 0.1083 0.6027 1 0.0
Sr1 Sr+2 0.2747 0.25 0.1806 0.141 0.0
O4 O-2 0.4113 0.1627 0.6971 1 0.0
O2 O-2 0.4598 0.13 0.3648 1 0.0
O10 O-2 0.0132 0.25 0.4281 0.21 0.0
Ba1 Ba+2 0.2747 0.25 0.1806 0.069 0.0
Ba4 Ba+2 0.91 0.1464 0.032 0.026 0.0
Al3 Al+3 0.4037 0.0643 0.2176 0.25 0.0
Si2 Si+4 0.3226 0.0912 0.8175 0.75 0.0
Al1 Al+3 0.9113 0.0404 0.6647 0.25 0.0
Sr2 Sr+2 0.5342 0.25 0.059 0.161 0.0
O12 O-2 0.6215 0.25 -0.0067 0.21 0.0
O11 O-2 0.892 0.1393 0.1437 0.12 0.0
O8 O-2 0 0 0.5 1 0.0
Al4 Al+3 0.5719 0.1644 0.5466 0.25 0.0
Si4 Si+4 0.5719 0.1644 0.5466 0.75 0.0
Si3 Si+4 0.4037 0.0643 0.2176 0.75 0.0
O1 O-2 0.3782 0.1162 0.029 1 0.0
Ba2 Ba+2 0.5342 0.25 0.059 0.079 0.0
Sr4 Sr+2 0.91 0.1464 0.032 0.053 0.0
O6 O-2 0.1835 0.0309 0.2406 1 0.0
Ba3 Ba+2 0.0708 0.25 0.6022 0.124 0.0
